data_4033148
loop_
_publ_author_name
'Fukata, Yukihiro'
'Yao, Koichi'
'Miyaji, Ryota'
'Asano, Keisuke'
'Matsubara, Seijiro'

_publ_section_title
;
 Asymmetric Net Cycloaddition for Access to Diverse Substituted
 1,5-Benzothiazepines.
;
_journal_issue 23
_journal_name_full 'The Journal of organic chemistry'
_journal_page_first 12655
_journal_page_last 12668
_journal_paper_doi 10.1021/acs.joc.7b02451
_journal_volume 82
_journal_year 2017
_chemical_formula_moiety 'C22 H19 N O3 S2'
_chemical_formula_sum 'C22 H19 N O3 S2'
_chemical_formula_weight 409.52
_space_group_IT_number 19
_symmetry_cell_setting orthorhombic
_symmetry_Int_Tables_number 19
_symmetry_space_group_name_Hall 'P 2ac 2ab'
_symmetry_space_group_name_H-M 'P 21 21 21'
_atom_sites_solution_hydrogens geom
_atom_sites_solution_primary direct
_atom_sites_solution_secondary difmap
_cell_angle_alpha 90.0000
_cell_angle_beta 90.0000
_cell_angle_gamma 90.0000
_cell_formula_units_Z 4
_cell_length_a 7.9922(8)
_cell_length_b 11.5964(12)
_cell_length_c 21.983(2)
_cell_measurement_reflns_used 18164
_cell_measurement_temperature 293
_cell_measurement_theta_max 27.50
_cell_measurement_theta_min 3.10
_cell_volume 2037.4(3)
_computing_cell_refinement 'CrystalClear-SM Auto 2.0 r15'
_computing_data_collection 'CrystalClear-SM Auto 2.0 r15 (Rigaku, 2011)'
_computing_data_reduction 'CrystalClear-SM Auto 2.0 r15'
_computing_molecular_graphics 'CrystalStructure 4.0'
_computing_publication_material 'CrystalStructure 4.0 (Rigaku, 2010)'
_computing_structure_refinement 'SHELXL97 (Sheldrick, 2008)'
_computing_structure_solution 'SHELXS97 (Sheldrick, 2008)'
_diffrn_ambient_temperature 293
_diffrn_detector_area_resol_mean 6.827
_diffrn_measured_fraction_theta_full 0.998
_diffrn_measured_fraction_theta_max 0.998
_diffrn_measurement_device_type 'Rigaku XtaLAB mini'
_diffrn_measurement_method \w
_diffrn_radiation_type 'Mo K\a'
_diffrn_radiation_wavelength 0.71075
_diffrn_reflns_av_R_equivalents 0.0482
_diffrn_reflns_limit_h_max 10
_diffrn_reflns_limit_h_min -10
_diffrn_reflns_limit_k_max 15
_diffrn_reflns_limit_k_min -15
_diffrn_reflns_limit_l_max 28
_diffrn_reflns_limit_l_min -28
_diffrn_reflns_number 20522
_diffrn_reflns_theta_full 27.48
_diffrn_reflns_theta_max 27.49
_diffrn_standards_number 0
_exptl_absorpt_coefficient_mu 0.284
_exptl_absorpt_correction_T_max 0.953
_exptl_absorpt_correction_T_min 0.803
_exptl_absorpt_correction_type multi-scan
_exptl_absorpt_process_details 'REQAB (Rigaku, 1998)'
_exptl_crystal_colour colorless
_exptl_crystal_density_diffrn 1.335
_exptl_crystal_density_method 'not measured'
_exptl_crystal_description prism
_exptl_crystal_F_000 856.00
_exptl_crystal_size_max 0.210
_exptl_crystal_size_mid 0.210
_exptl_crystal_size_min 0.170
_refine_diff_density_max 0.190
_refine_diff_density_min -0.250
_refine_ls_abs_structure_details 'Flack, H. D. (1983), Acta Cryst. A39, 876-881.  2009 Friedel Pairs'
_refine_ls_abs_structure_Flack -0.01(7)
_refine_ls_extinction_method none
_refine_ls_goodness_of_fit_ref 1.058
_refine_ls_hydrogen_treatment constr
_refine_ls_number_parameters 253
_refine_ls_number_reflns 4683
_refine_ls_number_restraints 0
_refine_ls_R_factor_gt 0.0439
_refine_ls_shift/su_max 0.001
_refine_ls_structure_factor_coef Fsqd
_refine_ls_weighting_details 'w = 1/[\s^2^(Fo^2^)+(0.0513P)^2^+0.1320P] where P=(Fo^2^+2Fc^2^)/3'
_refine_ls_weighting_scheme calc
_refine_ls_wR_factor_ref 0.1008
_reflns_number_gt 3840
_reflns_number_total 4683
_reflns_threshold_expression F^2^>2.0\s(F^2^)
_cod_data_source_file jo7b02451_si_002.cif
_cod_data_source_block 2016_02_09_1_B
_cod_depositor_comments 'Adding full bibliography for 4033147--4033148.cif.'
_cod_original_cell_volume 2037.4(4)
_cod_database_code 4033148

loop_
_symmetry_equiv_pos_site_id
_symmetry_equiv_pos_as_xyz
1 +X,+Y,+Z
2 1/2+X,1/2-Y,-Z
3 -X,1/2+Y,1/2-Z
4 1/2-X,-Y,1/2+Z

loop_
_atom_site_label
_atom_site_type_symbol
_atom_site_fract_x
_atom_site_fract_y
_atom_site_fract_z
_atom_site_U_iso_or_equiv
_atom_site_adp_type
_atom_site_occupancy
_atom_site_symmetry_multiplicity
_atom_site_calc_flag
_atom_site_refinement_flags
S1 S 0.61164(7) 0.48358(5) 0.64784(3) 0.04452(16) Uani 1.0 4 d .
S2 S 0.73891(8) 0.83941(6) 0.67448(3) 0.05324(18) Uani 1.0 4 d .
O4 O 0.8491(3) 0.55076(14) 0.73800(7) 0.0497(5) Uani 1.0 4 d .
O6 O 0.4668(2) 0.49243(18) 0.61023(9) 0.0647(6) Uani 1.0 4 d .
O7 O 0.6382(3) 0.38158(13) 0.68244(8) 0.0594(5) Uani 1.0 4 d .
N5 N 0.5953(3) 0.59672(15) 0.69775(8) 0.0411(5) Uani 1.0 4 d .
C3 C 0.7872(3) 0.5132(2) 0.60302(10) 0.0397(5) Uani 1.0 4 d .
C8 C 0.9350(3) 0.4550(2) 0.61307(11) 0.0441(6) Uani 1.0 4 d .
C9 C 0.7783(4) 0.68756(18) 0.84511(10) 0.0450(6) Uani 1.0 4 d .
C10 C 0.5255(3) 0.7976(3) 0.67243(12) 0.0478(6) Uani 1.0 4 d .
C11 C 0.7058(3) 0.71352(19) 0.78287(9) 0.0408(6) Uani 1.0 4 d .
C12 C 0.7277(3) 0.61302(18) 0.73842(9) 0.0394(5) Uani 1.0 4 d .
C13 C 0.7749(4) 0.5927(3) 0.55617(12) 0.0559(7) Uani 1.0 4 d .
C14 C 0.3050(3) 0.6581(3) 0.68438(12) 0.0556(7) Uani 1.0 4 d .
C15 C 0.9115(4) 0.6145(3) 0.52067(13) 0.0641(8) Uani 1.0 4 d .
C16 C 1.0699(3) 0.4763(3) 0.57599(11) 0.0489(6) Uani 1.0 4 d .
C17 C 0.4049(4) 0.8797(3) 0.65720(12) 0.0606(8) Uani 1.0 4 d .
C18 C 0.7850(4) 0.82097(19) 0.75485(10) 0.0498(6) Uani 1.0 4 d .
C19 C 1.0620(4) 0.5567(3) 0.52977(12) 0.0516(7) Uani 1.0 4 d .
C20 C 0.6757(4) 0.6872(3) 0.89559(11) 0.0572(7) Uani 1.0 4 d .
C21 C 0.4743(3) 0.6859(2) 0.68486(11) 0.0439(6) Uani 1.0 4 d .
C22 C 0.7404(6) 0.6645(3) 0.95310(12) 0.0765(10) Uani 1.0 4 d .
C23 C 0.2371(4) 0.8494(3) 0.65349(14) 0.0701(8) Uani 1.0 4 d .
C24 C 0.9474(4) 0.6656(3) 0.85305(13) 0.0571(7) Uani 1.0 4 d .
C25 C 0.1882(4) 0.7396(3) 0.66753(15) 0.0696(9) Uani 1.0 4 d .
C26 C 0.9073(6) 0.6437(3) 0.95992(15) 0.0823(11) Uani 1.0 4 d .
C27 C 1.0108(5) 0.6447(3) 0.91091(15) 0.0750(9) Uani 1.0 4 d .
C28 C 1.2105(5) 0.5810(3) 0.49062(15) 0.0887(11) Uani 1.0 4 d .
H8 H 0.9433 0.4019 0.6446 0.0530 Uiso 1.0 4 calc R
H11 H 0.5857 0.7279 0.7877 0.0489 Uiso 1.0 4 calc R
H13 H 0.6745 0.6309 0.5490 0.0671 Uiso 1.0 4 calc R
H14 H 0.2705 0.5845 0.6955 0.0667 Uiso 1.0 4 calc R
H15 H 0.9038 0.6691 0.4898 0.0769 Uiso 1.0 4 calc R
H16 H 1.1688 0.4357 0.5822 0.0586 Uiso 1.0 4 calc R
H17 H 0.4371 0.9554 0.6495 0.0728 Uiso 1.0 4 calc R
H18A H 0.9054 0.8167 0.7601 0.0598 Uiso 1.0 4 calc R
H18B H 0.7457 0.8883 0.7768 0.0598 Uiso 1.0 4 calc R
H20 H 0.5621 0.7024 0.8911 0.0686 Uiso 1.0 4 calc R
H22 H 0.6701 0.6636 0.9868 0.0918 Uiso 1.0 4 calc R
H23 H 0.1581 0.9036 0.6415 0.0841 Uiso 1.0 4 calc R
H24 H 1.0187 0.6650 0.8196 0.0686 Uiso 1.0 4 calc R
H25 H 0.0755 0.7198 0.6657 0.0835 Uiso 1.0 4 calc R
H26 H 0.9506 0.6286 0.9984 0.0987 Uiso 1.0 4 calc R
H27 H 1.1246 0.6312 0.9161 0.0900 Uiso 1.0 4 calc R
H28A H 1.3021 0.5328 0.5029 0.1065 Uiso 1.0 4 calc R
H28B H 1.2419 0.6605 0.4948 0.1065 Uiso 1.0 4 calc R
H28C H 1.1831 0.5654 0.4489 0.1065 Uiso 1.0 4 calc R

loop_
_atom_site_aniso_label
_atom_site_aniso_U_11
_atom_site_aniso_U_22
_atom_site_aniso_U_33
_atom_site_aniso_U_12
_atom_site_aniso_U_13
_atom_site_aniso_U_23
S1 0.0407(3) 0.0440(4) 0.0489(4) -0.0017(3) 0.0015(3) -0.0121(3)
S2 0.0558(4) 0.0589(4) 0.0450(3) -0.0066(3) -0.0024(3) 0.0118(3)
O4 0.0529(11) 0.0491(10) 0.0471(9) 0.0111(8) -0.0058(8) -0.0066(8)
O6 0.0415(9) 0.0795(15) 0.0731(13) 0.0012(10) -0.0061(9) -0.0342(11)
O7 0.0691(12) 0.0392(10) 0.0698(12) -0.0074(9) 0.0165(11) -0.0014(9)
N5 0.0411(11) 0.0405(10) 0.0418(10) 0.0058(9) 0.0008(9) -0.0076(8)
C3 0.0403(12) 0.0381(12) 0.0408(11) 0.0036(10) -0.0025(10) -0.0057(10)
C8 0.0490(14) 0.0410(13) 0.0425(13) 0.0064(10) -0.0070(11) 0.0005(10)
C9 0.0617(15) 0.0344(12) 0.0387(12) -0.0017(11) -0.0047(12) -0.0018(9)
C10 0.0500(14) 0.0521(14) 0.0414(13) 0.0047(11) -0.0026(12) 0.0029(12)
C11 0.0487(13) 0.0379(12) 0.0358(11) 0.0035(10) -0.0006(11) -0.0036(9)
C12 0.0452(13) 0.0377(12) 0.0353(11) 0.0008(11) 0.0023(11) -0.0014(9)
C13 0.0601(17) 0.0586(16) 0.0490(14) 0.0235(14) -0.0017(14) 0.0060(12)
C14 0.0450(13) 0.0568(15) 0.0651(17) 0.0025(12) 0.0051(13) -0.0118(14)
C15 0.082(2) 0.0607(17) 0.0501(15) 0.0170(16) 0.0116(16) 0.0126(13)
C16 0.0420(13) 0.0542(15) 0.0504(14) 0.0082(11) -0.0021(11) -0.0075(13)
C17 0.0729(19) 0.0501(15) 0.0590(17) 0.0138(14) -0.0118(16) 0.0020(13)
C18 0.0658(16) 0.0420(13) 0.0416(12) -0.0021(12) -0.0073(13) 0.0011(10)
C19 0.0566(16) 0.0504(14) 0.0479(14) 0.0029(12) 0.0087(13) -0.0062(12)
C20 0.080(2) 0.0481(16) 0.0436(14) -0.0029(13) 0.0037(14) -0.0014(11)
C21 0.0423(12) 0.0481(14) 0.0413(13) 0.0078(11) 0.0001(11) -0.0060(10)
C22 0.124(3) 0.0635(19) 0.0425(15) -0.010(3) 0.0073(19) 0.0030(14)
C23 0.0636(18) 0.072(2) 0.0747(19) 0.0303(17) -0.0138(17) -0.0079(17)
C24 0.0682(17) 0.0552(15) 0.0480(14) 0.0002(14) -0.0103(14) -0.0014(14)
C25 0.0439(15) 0.083(3) 0.082(2) 0.0185(15) -0.0054(15) -0.0186(18)
C26 0.126(4) 0.068(2) 0.0532(18) -0.004(3) -0.029(2) 0.0135(16)
C27 0.089(3) 0.066(2) 0.069(2) -0.0006(18) -0.0279(19) 0.0073(16)
C28 0.089(3) 0.094(3) 0.084(3) 0.001(2) 0.033(2) 0.011(2)

loop_
_atom_type_symbol
_atom_type_description
_atom_type_scat_dispersion_real
_atom_type_scat_dispersion_imag
_atom_type_scat_source
C C 0.0033 0.0016
;
International Tables for Crystallography
(1992, Vol. C, Tables 4.2.6.8 and 6.1.1.4)
;
H H 0.0000 0.0000
;
International Tables for Crystallography
(1992, Vol. C, Table 6.1.1.4)
;
N N 0.0061 0.0033
;
International Tables for Crystallography
(1992, Vol. C, Tables 4.2.6.8 and 6.1.1.4)
;
O O 0.0106 0.0060
;
International Tables for Crystallography
(1992, Vol. C, Tables 4.2.6.8 and 6.1.1.4)
;
S S 0.1246 0.1234
;
International Tables for Crystallography
(1992, Vol. C, Tables 4.2.6.8 and 6.1.1.4)
;

loop_
_geom_angle_atom_site_label_1
_geom_angle_atom_site_label_2
_geom_angle_atom_site_label_3
_geom_angle
_geom_angle_publ_flag
O6 S1 O7 119.42(12) yes
O6 S1 N5 104.73(11) yes
O6 S1 C3 108.08(12) yes
O7 S1 N5 107.78(10) yes
O7 S1 C3 110.17(12) yes
N5 S1 C3 105.73(11) yes
C10 S2 C18 100.81(13) yes
S1 N5 C12 117.07(15) yes
S1 N5 C21 118.24(15) yes
C12 N5 C21 122.38(18) yes
S1 C3 C8 120.07(18) yes
S1 C3 C13 119.53(19) yes
C8 C3 C13 120.4(3) yes
C3 C8 C16 119.3(3) yes
C11 C9 C20 120.0(3) yes
C11 C9 C24 121.5(3) yes
C20 C9 C24 118.5(3) yes
S2 C10 C17 119.0(2) yes
S2 C10 C21 122.30(19) yes
C17 C10 C21 118.7(3) yes
C9 C11 C12 112.41(18) yes
C9 C11 C18 111.56(19) yes
C12 C11 C18 108.43(18) yes
O4 C12 N5 121.44(19) yes
O4 C12 C11 123.4(2) yes
N5 C12 C11 115.13(19) yes
C3 C13 C15 119.4(3) yes
C21 C14 C25 120.1(3) yes
C13 C15 C19 121.3(3) yes
C8 C16 C19 121.5(3) yes
C10 C17 C23 120.6(3) yes
S2 C18 C11 113.82(16) yes
C15 C19 C16 118.1(3) yes
C15 C19 C28 120.9(3) yes
C16 C19 C28 121.1(3) yes
C9 C20 C22 120.7(3) yes
N5 C21 C10 120.7(2) yes
N5 C21 C14 119.2(3) yes
C10 C21 C14 120.1(3) yes
C20 C22 C26 119.8(3) yes
C17 C23 C25 119.9(3) yes
C9 C24 C27 120.1(3) yes
C14 C25 C23 120.3(3) yes
C22 C26 C27 120.4(4) yes
C24 C27 C26 120.4(4) yes
C3 C8 H8 120.349 no
C16 C8 H8 120.351 no
C9 C11 H11 108.095 no
C12 C11 H11 108.101 no
C18 C11 H11 108.101 no
C3 C13 H13 120.281 no
C15 C13 H13 120.277 no
C21 C14 H14 119.945 no
C25 C14 H14 119.933 no
C13 C15 H15 119.350 no
C19 C15 H15 119.348 no
C8 C16 H16 119.245 no
C19 C16 H16 119.267 no
C10 C17 H17 119.730 no
C23 C17 H17 119.717 no
S2 C18 H18A 108.789 no
S2 C18 H18B 108.798 no
C11 C18 H18A 108.791 no
C11 C18 H18B 108.797 no
H18A C18 H18B 107.669 no
C9 C20 H20 119.641 no
C22 C20 H20 119.636 no
C20 C22 H22 120.102 no
C26 C22 H22 120.108 no
C17 C23 H23 120.031 no
C25 C23 H23 120.027 no
C9 C24 H24 119.925 no
C27 C24 H24 119.929 no
C14 C25 H25 119.841 no
C23 C25 H25 119.823 no
C22 C26 H26 119.783 no
C27 C26 H26 119.776 no
C24 C27 H27 119.818 no
C26 C27 H27 119.814 no
C19 C28 H28A 109.467 no
C19 C28 H28B 109.470 no
C19 C28 H28C 109.469 no
H28A C28 H28B 109.471 no
H28A C28 H28C 109.480 no
H28B C28 H28C 109.471 no

loop_
_geom_bond_atom_site_label_1
_geom_bond_atom_site_label_2
_geom_bond_distance
_geom_bond_publ_flag
S1 O6 1.4260(19) yes
S1 O7 1.4223(17) yes
S1 N5 1.7153(19) yes
S1 C3 1.748(3) yes
S2 C10 1.774(3) yes
S2 C18 1.817(3) yes
O4 C12 1.210(3) yes
N5 C12 1.398(3) yes
N5 C21 1.444(3) yes
C3 C8 1.379(4) yes
C3 C13 1.385(4) yes
C8 C16 1.374(4) yes
C9 C11 1.516(3) yes
C9 C20 1.380(4) yes
C9 C24 1.387(4) yes
C10 C17 1.396(4) yes
C10 C21 1.386(4) yes
C11 C12 1.531(3) yes
C11 C18 1.527(4) yes
C13 C15 1.365(5) yes
C14 C21 1.391(4) yes
C14 C25 1.379(4) yes
C15 C19 1.392(5) yes
C16 C19 1.380(4) yes
C17 C23 1.389(5) yes
C19 C28 1.493(5) yes
C20 C22 1.391(4) yes
C22 C26 1.364(7) yes
C23 C25 1.367(5) yes
C24 C27 1.390(5) yes
C26 C27 1.358(6) yes
C8 H8 0.930 no
C11 H11 0.980 no
C13 H13 0.930 no
C14 H14 0.930 no
C15 H15 0.930 no
C16 H16 0.930 no
C17 H17 0.930 no
C18 H18A 0.970 no
C18 H18B 0.970 no
C20 H20 0.930 no
C22 H22 0.930 no
C23 H23 0.930 no
C24 H24 0.930 no
C25 H25 0.930 no
C26 H26 0.930 no
C27 H27 0.930 no
C28 H28A 0.960 no
C28 H28B 0.960 no
C28 H28C 0.960 no

loop_
_geom_contact_atom_site_label_1
_geom_contact_atom_site_label_2
_geom_contact_distance
_geom_contact_publ_flag
_geom_contact_site_symmetry_2
S1 O4 2.8527(18) no .
S1 C14 3.279(3) no .
S2 N5 3.082(2) no .
S2 C12 2.979(3) no .
O4 O7 2.860(3) no .
O4 C3 3.040(3) no .
O4 C8 3.041(3) no .
O4 C9 2.895(3) no .
O4 C18 3.197(3) no .
O4 C21 3.577(3) no .
O4 C24 2.965(4) no .
O6 C13 2.971(4) no .
O6 C14 2.832(4) no .
O6 C21 2.780(4) no .
O7 C8 2.945(3) no .
O7 C12 3.038(3) no .
N5 C13 3.428(4) no .
N5 C18 3.261(3) no .
C3 C12 3.229(3) no .
C3 C19 2.770(4) no .
C8 C15 2.754(4) no .
C9 C26 2.774(5) no .
C10 C11 2.987(4) no .
C10 C12 3.049(4) no .
C10 C25 2.781(4) no .
C11 C21 2.858(4) no .
C12 C20 3.585(4) no .
C12 C24 3.132(4) no .
C13 C16 2.751(4) no .
C14 C17 2.756(4) no .
C18 C20 3.569(4) no .
C18 C21 3.315(4) no .
C18 C24 3.097(4) no .
C20 C27 2.744(5) no .
C21 C23 2.768(4) no .
C22 C24 2.752(5) no .
O4 C23 3.409(4) no 3_646
O6 C16 3.266(3) no 1_455
O6 C28 3.488(4) no 1_455
O7 C10 3.583(4) no 3_646
O7 C11 3.455(3) no 3_646
O7 C17 3.542(4) no 3_646
C8 C24 3.563(4) no 3_746
C10 O7 3.583(4) no 3_656
C11 O7 3.455(3) no 3_656
C16 O6 3.266(3) no 1_655
C17 O7 3.542(4) no 3_656
C23 O4 3.409(4) no 3_656
C24 C8 3.563(4) no 3_756
C28 O6 3.488(4) no 1_655
S1 H8 2.8159 no .
S1 H13 2.8096 no .
S1 H14 3.1464 no .
S2 H11 3.0602 no .
S2 H17 2.8159 no .
O4 H8 2.7861 no .
O4 H11 3.1380 no .
O4 H18A 3.1544 no .
O4 H24 2.6092 no .
O6 H13 2.6730 no .
O6 H14 2.6669 no .
O7 H8 2.5868 no .
N5 H11 2.4960 no .
N5 H13 3.3549 no .
N5 H14 2.6010 no .
C3 H15 3.2140 no .
C3 H16 3.2125 no .
C8 H13 3.2372 no .
C9 H18A 2.6020 no .
C9 H18B 2.7831 no .
C9 H22 3.2444 no .
C9 H27 3.2437 no .
C10 H11 2.7027 no .
C10 H13 3.5391 no .
C10 H14 3.2437 no .
C10 H18B 3.0762 no .
C10 H23 3.2552 no .
C11 H20 2.6454 no .
C11 H24 2.6874 no .
C12 H18A 2.7971 no .
C12 H18B 3.3050 no .
C12 H24 2.9926 no .
C13 H8 3.2385 no .
C14 H11 3.2935 no .
C14 H23 3.2209 no .
C15 H16 3.2186 no .
C15 H28A 3.2859 no .
C15 H28B 2.7531 no .
C15 H28C 2.7434 no .
C16 H15 3.2173 no .
C16 H28A 2.5401 no .
C16 H28B 3.1040 no .
C16 H28C 3.1126 no .
C17 H25 3.2251 no .
C18 H24 2.9640 no .
C19 H8 3.2397 no .
C19 H13 3.2422 no .
C20 H11 2.5232 no .
C20 H18B 3.5460 no .
C20 H24 3.2202 no .
C20 H26 3.2238 no .
C21 H11 2.4779 no .
C21 H13 3.4485 no .
C21 H17 3.2339 no .
C21 H25 3.2389 no .
C22 H27 3.2001 no .
C23 H14 3.2183 no .
C24 H11 3.3082 no .
C24 H18A 2.7130 no .
C24 H18B 3.4757 no .
C24 H20 3.2195 no .
C24 H26 3.2236 no .
C25 H17 3.2209 no .
C26 H20 3.2191 no .
C26 H24 3.2200 no .
C27 H22 3.2009 no .
C28 H15 2.6561 no .
C28 H16 2.6467 no .
H8 H16 2.2986 no .
H11 H18A 2.8210 no .
H11 H18B 2.2700 no .
H11 H20 2.3007 no .
H13 H15 2.2902 no .
H14 H25 2.3062 no .
H15 H28A 3.5662 no .
H15 H28B 2.7063 no .
H15 H28C 2.6905 no .
H16 H28A 2.3324 no .
H16 H28B 3.2908 no .
H16 H28C 3.2953 no .
H17 H23 2.3154 no .
H18A H24 2.3726 no .
H18B H24 3.5150 no .
H20 H22 2.3172 no .
H22 H26 2.2925 no .
H23 H25 2.2944 no .
H24 H27 2.3169 no .
H26 H27 2.2823 no .
S1 H18B 3.4819 no 3_646
S1 H26 3.5687 no 4_664
S2 H23 3.5081 no 1_655
S2 H25 3.0329 no 1_655
S2 H28C 2.9625 no 2_466
O4 H14 3.5166 no 1_655
O4 H17 3.5462 no 3_646
O4 H18A 3.3491 no 3_746
O4 H23 3.1518 no 3_646
O4 H25 3.1053 no 1_655
O6 H16 2.5472 no 1_455
O6 H18B 3.2426 no 3_646
O6 H20 3.3719 no 3_646
O6 H26 2.9073 no 4_664
O6 H28A 2.7414 no 1_455
O7 H11 2.6095 no 3_646
O7 H18B 3.1979 no 3_646
O7 H20 3.0820 no 3_646
C3 H22 3.2937 no 4_664
C3 H25 3.5985 no 1_655
C3 H26 3.4070 no 4_664
C8 H14 3.5667 no 1_655
C8 H18A 3.4606 no 3_746
C8 H22 3.2096 no 4_664
C8 H25 3.4684 no 1_655
C9 H8 3.3434 no 3_756
C9 H16 3.3182 no 3_756
C9 H17 3.1981 no 3_646
C9 H23 3.3444 no 3_646
C10 H28C 3.3507 no 2_466
C11 H17 3.5325 no 3_646
C12 H17 3.3393 no 3_646
C12 H25 3.4376 no 1_655
C13 H22 3.3691 no 4_664
C13 H26 3.3835 no 4_664
C13 H28B 3.0848 no 2_466
C14 H16 3.5897 no 1_455
C14 H18B 3.2684 no 3_646
C15 H22 3.3731 no 4_664
C15 H28B 2.9595 no 2_466
C16 H14 3.3223 no 1_655
C16 H22 3.1866 no 4_664
C16 H25 3.4445 no 1_655
C17 H15 3.2807 no 2_466
C17 H28C 3.2853 no 2_466
C18 H8 3.2371 no 3_756
C18 H14 3.2751 no 3_656
C18 H25 3.2568 no 1_655
C19 H22 3.2948 no 4_664
C19 H25 3.5384 no 1_655
C20 H16 3.1753 no 3_756
C20 H17 3.0040 no 3_646
C22 H16 3.3189 no 3_756
C22 H26 3.5010 no 2_467
C23 H15 3.4266 no 2_466
C23 H18A 3.5582 no 1_455
C24 H8 2.8757 no 3_756
C24 H16 3.5629 no 3_756
C24 H23 3.1554 no 3_646
C25 H18A 3.1694 no 1_455
C26 H16 3.5628 no 3_756
C26 H22 3.2832 no 2_567
C26 H28A 3.2364 no 4_765
C27 H8 3.2436 no 3_756
C27 H22 3.4093 no 2_567
C27 H23 3.3104 no 3_646
C27 H28A 3.2503 no 4_765
C27 H28C 3.5519 no 4_765
C28 H13 3.4647 no 2_566
C28 H15 3.3118 no 2_566
C28 H27 3.2372 no 4_764
H8 C9 3.3434 no 3_746
H8 C18 3.2371 no 3_746
H8 C24 2.8757 no 3_746
H8 C27 3.2436 no 3_746
H8 H14 3.5452 no 1_655
H8 H18A 2.6130 no 3_746
H8 H18B 3.0316 no 3_746
H8 H24 2.8737 no 3_746
H8 H27 3.4531 no 3_746
H11 O7 2.6095 no 3_656
H11 H17 3.4542 no 3_646
H13 C28 3.4647 no 2_466
H13 H15 3.2850 no 2_466
H13 H26 3.3600 no 4_664
H13 H28A 3.3426 no 1_455
H13 H28B 2.6588 no 2_466
H13 H28C 3.5236 no 2_466
H14 O4 3.5166 no 1_455
H14 C8 3.5667 no 1_455
H14 C16 3.3223 no 1_455
H14 C18 3.2751 no 3_646
H14 H8 3.5452 no 1_455
H14 H16 3.1364 no 1_455
H14 H18A 3.5455 no 3_646
H14 H18B 2.3587 no 3_646
H14 H24 3.5170 no 1_455
H15 C17 3.2807 no 2_566
H15 C23 3.4266 no 2_566
H15 C28 3.3118 no 2_466
H15 H13 3.2849 no 2_566
H15 H17 3.3951 no 2_566
H15 H23 3.5906 no 2_566
H15 H28A 3.5547 no 2_466
H15 H28B 2.3858 no 2_466
H16 O6 2.5472 no 1_655
H16 C9 3.3182 no 3_746
H16 C14 3.5897 no 1_655
H16 C20 3.1753 no 3_746
H16 C22 3.3189 no 3_746
H16 C24 3.5629 no 3_746
H16 C26 3.5628 no 3_746
H16 H14 3.1364 no 1_655
H16 H18B 3.2223 no 3_746
H16 H20 3.5056 no 3_746
H17 O4 3.5462 no 3_656
H17 C9 3.1981 no 3_656
H17 C11 3.5325 no 3_656
H17 C12 3.3393 no 3_656
H17 C20 3.0040 no 3_656
H17 H11 3.4542 no 3_656
H17 H15 3.3951 no 2_466
H17 H20 3.0001 no 3_656
H17 H28C 2.9330 no 2_466
H18A O4 3.3491 no 3_756
H18A C8 3.4606 no 3_756
H18A C23 3.5582 no 1_655
H18A C25 3.1694 no 1_655
H18A H8 2.6130 no 3_756
H18A H14 3.5455 no 3_656
H18A H23 3.4487 no 1_655
H18A H25 2.7232 no 1_655
H18B S1 3.4819 no 3_656
H18B O6 3.2426 no 3_656
H18B O7 3.1979 no 3_656
H18B C14 3.2684 no 3_656
H18B H8 3.0316 no 3_756
H18B H14 2.3587 no 3_656
H18B H16 3.2223 no 3_756
H20 O6 3.3719 no 3_656
H20 O7 3.0820 no 3_656
H20 H16 3.5056 no 3_756
H20 H17 3.0001 no 3_646
H20 H26 3.2460 no 2_467
H22 C3 3.2937 no 4_665
H22 C8 3.2096 no 4_665
H22 C13 3.3691 no 4_665
H22 C15 3.3731 no 4_665
H22 C16 3.1866 no 4_665
H22 C19 3.2948 no 4_665
H22 C26 3.2832 no 2_467
H22 C27 3.4093 no 2_467
H22 H26 2.9983 no 2_467
H22 H27 3.2176 no 2_467
H23 S2 3.5081 no 1_455
H23 O4 3.1518 no 3_656
H23 C9 3.3444 no 3_656
H23 C24 3.1554 no 3_656
H23 C27 3.3104 no 3_656
H23 H15 3.5906 no 2_466
H23 H18A 3.4487 no 1_455
H23 H24 3.4514 no 3_656
H24 H8 2.8737 no 3_756
H24 H14 3.5170 no 1_655
H24 H23 3.4514 no 3_646
H24 H25 3.4723 no 1_655
H25 S2 3.0329 no 1_455
H25 O4 3.1053 no 1_455
H25 C3 3.5985 no 1_455
H25 C8 3.4684 no 1_455
H25 C12 3.4376 no 1_455
H25 C16 3.4445 no 1_455
H25 C18 3.2568 no 1_455
H25 C19 3.5384 no 1_455
H25 H18A 2.7232 no 1_455
H25 H24 3.4723 no 1_455
H26 S1 3.5687 no 4_665
H26 O6 2.9073 no 4_665
H26 C3 3.4070 no 4_665
H26 C13 3.3835 no 4_665
H26 C22 3.5010 no 2_567
H26 H13 3.3600 no 4_665
H26 H20 3.2460 no 2_567
H26 H22 2.9983 no 2_567
H26 H28A 2.7243 no 4_765
H27 C28 3.2372 no 4_765
H27 H8 3.4531 no 3_756
H27 H22 3.2176 no 2_567
H27 H28A 2.7583 no 4_765
H27 H28C 2.8428 no 4_765
H28A O6 2.7414 no 1_655
H28A C26 3.2364 no 4_764
H28A C27 3.2503 no 4_764
H28A H13 3.3426 no 1_655
H28A H15 3.5547 no 2_566
H28A H26 2.7243 no 4_764
H28A H27 2.7583 no 4_764
H28B C13 3.0848 no 2_566
H28B C15 2.9595 no 2_566
H28B H13 2.6588 no 2_566
H28B H15 2.3858 no 2_566
H28C S2 2.9625 no 2_566
H28C C10 3.3507 no 2_566
H28C C17 3.2853 no 2_566
H28C C27 3.5519 no 4_764
H28C H13 3.5236 no 2_566
H28C H17 2.9330 no 2_566
H28C H27 2.8428 no 4_764

loop_
_geom_torsion_atom_site_label_1
_geom_torsion_atom_site_label_2
_geom_torsion_atom_site_label_3
_geom_torsion_atom_site_label_4
_geom_torsion
_geom_torsion_publ_flag
O6 S1 N5 C12 -176.47(13) no
O6 S1 N5 C21 -13.31(16) no
O6 S1 C3 C8 -144.31(16) no
O6 S1 C3 C13 33.6(2) no
O7 S1 N5 C12 55.38(16) no
O7 S1 N5 C21 -141.46(13) no
O7 S1 C3 C8 -12.2(2) no
O7 S1 C3 C13 165.67(15) no
N5 S1 C3 C8 103.99(17) no
N5 S1 C3 C13 -78.13(17) no
C3 S1 N5 C12 -62.43(15) no
C3 S1 N5 C21 100.73(14) no
C10 S2 C18 C11 40.12(18) no
C18 S2 C10 C17 114.97(19) no
C18 S2 C10 C21 -65.7(2) no
S1 N5 C12 O4 0.7(3) no
S1 N5 C12 C11 -178.82(12) no
S1 N5 C21 C10 -115.41(19) no
S1 N5 C21 C14 63.9(3) no
C12 N5 C21 C10 46.8(3) no
C12 N5 C21 C14 -133.9(2) no
C21 N5 C12 O4 -161.68(19) no
C21 N5 C12 C11 18.8(3) no
S1 C3 C8 C16 177.63(15) no
S1 C3 C13 C15 -179.07(16) no
C8 C3 C13 C15 -1.2(4) no
C13 C3 C8 C16 -0.2(4) no
C3 C8 C16 C19 1.5(4) no
C11 C9 C20 C22 -179.47(19) no
C20 C9 C11 C12 -119.0(3) no
C20 C9 C11 C18 118.9(3) no
C11 C9 C24 C27 178.55(19) no
C24 C9 C11 C12 62.0(3) no
C24 C9 C11 C18 -60.0(3) no
C20 C9 C24 C27 -0.4(4) no
C24 C9 C20 C22 -0.5(4) no
S2 C10 C17 C23 178.20(17) no
S2 C10 C21 N5 -2.6(4) no
S2 C10 C21 C14 178.14(16) no
C17 C10 C21 N5 176.8(2) no
C17 C10 C21 C14 -2.5(4) no
C21 C10 C17 C23 -1.2(4) no
C9 C11 C12 O4 -35.5(3) no
C9 C11 C12 N5 144.07(19) no
C9 C11 C18 S2 167.24(17) no
C12 C11 C18 S2 42.9(3) no
C18 C11 C12 O4 88.3(3) no
C18 C11 C12 N5 -92.1(3) no
C3 C13 C15 C19 1.4(4) no
C21 C14 C25 C23 -2.6(5) no
C25 C14 C21 N5 -174.9(3) no
C25 C14 C21 C10 4.4(4) no
C13 C15 C19 C16 -0.1(4) no
C13 C15 C19 C28 179.9(3) no
C8 C16 C19 C15 -1.3(4) no
C8 C16 C19 C28 178.6(2) no
C10 C17 C23 C25 3.0(4) no
C9 C20 C22 C26 0.8(4) no
C20 C22 C26 C27 -0.1(5) no
C17 C23 C25 C14 -1.1(5) no
C9 C24 C27 C26 1.0(5) no
C22 C26 C27 C24 -0.8(5) no
